data_4061464
_journal_name_full Organometallics
_journal_paper_doi 10.1021/om050179s
_journal_year 2005
_chemical_formula_sum 'C60 H72 N5 Na O3 Zr'
_chemical_formula_weight 1025.44
_space_group_IT_number 2
_symmetry_cell_setting triclinic
_symmetry_space_group_name_Hall '-P 1'
_symmetry_space_group_name_H-M 'P -1'
_cell_angle_alpha 84.293(7)
_cell_angle_beta 86.841(5)
_cell_angle_gamma 75.727(5)
_cell_formula_units_Z 2
_cell_length_a 11.531(4)
_cell_length_b 17.675(6)
_cell_length_c 17.847(6)
_cell_measurement_temperature 173(2)
_cell_volume 3506.0(19)
_diffrn_ambient_temperature 173(2)
_exptl_crystal_density_diffrn 0.971
_cod_depositor_comments
;
The following automatic conversions were performed:
'_symmetry_cell_setting' value 'Triclinic' changed to 'triclinic'
according to '/home/saulius/struct/CIF-dictionaries/cif_core.dic'
dictionary named 'cif_core.dic' version 2.4.1 from 2010-06-29.

Automatic conversion script
Id: cif_fix_enum 1527 2010-12-29 10:47:43Z saulius 
;
_cod_database_code 4061464

loop_
_symmetry_equiv_pos_as_xyz
'x, y, z'
'-x, -y, -z'

loop_
_atom_site_label
_atom_site_type_symbol
_atom_site_fract_x
_atom_site_fract_y
_atom_site_fract_z
_atom_site_U_iso_or_equiv
_atom_site_adp_type
_atom_site_occupancy
_atom_site_symmetry_multiplicity
_atom_site_calc_flag
_atom_site_refinement_flags
_atom_site_disorder_assembly
_atom_site_disorder_group
Zr Zr 0.84029(13) 0.95832(10) 0.72740(9) 0.0381(6) Uani 1 1 d . . .
N1 N 0.8514(11) 0.8612(8) 0.6494(7) 0.048(4) Uani 1 1 d . . .
N2 N 0.9747(11) 0.8612(8) 0.7841(7) 0.045(4) Uani 1 1 d . . .
N3 N 1.0320(10) 0.9474(8) 0.6557(7) 0.040(3) Uani 1 1 d . . .
N4 N 0.9491(16) 0.5987(10) 0.7566(11) 0.086(6) Uani 1 1 d . . .
N5 N 1.1444(14) 0.6057(9) 0.6721(9) 0.073(5) Uani 1 1 d . . .
Na Na 1.0038(6) 0.7180(4) 0.7117(4) 0.0562(19) Uani 1 1 d . . .
O6 O 0.6990(8) 0.9364(6) 0.7809(6) 0.047(3) Uani 1 1 d . . .
O7 O 0.8758(8) 1.0338(6) 0.7927(6) 0.044(3) Uani 1 1 d . . .
O8 O 0.7710(9) 1.0392(6) 0.6445(6) 0.042(3) Uani 1 1 d . . .
C71 C 0.8706(13) 1.0767(9) 0.8495(9) 0.036(4) Uani 1 1 d . . .
C72 C 0.9739(13) 1.0667(10) 0.8924(9) 0.038(4) Uani 1 1 d . . .
C73 C 0.9655(18) 1.1106(11) 0.9538(10) 0.062(5) Uani 1 1 d . . .
H3A H 1.0321 1.1034 0.9832 0.074 Uiso 1 1 calc R . .
C74 C 0.8596(18) 1.1659(12) 0.9730(10) 0.061(5) Uani 1 1 d . . .
H4A H 0.8563 1.1956 1.0136 0.073 Uiso 1 1 calc R . .
C75 C 0.7625(16) 1.1742(11) 0.9302(11) 0.059(5) Uani 1 1 d . . .
H5A H 0.6927 1.2110 0.9418 0.071 Uiso 1 1 calc R . .
C76 C 0.7631(14) 1.1306(10) 0.8704(9) 0.042(4) Uani 1 1 d . . .
C721 C 1.0856(13) 1.0075(10) 0.8751(9) 0.053(5) Uani 1 1 d . . .
H7A H 1.0748 0.9825 0.8315 0.079 Uiso 1 1 calc R . .
H7B H 1.1040 0.9688 0.9172 0.079 Uiso 1 1 calc R . .
H7C H 1.1502 1.0328 0.8653 0.079 Uiso 1 1 calc R . .
C61 C 0.6036(13) 0.9267(9) 0.8255(10) 0.044(4) Uani 1 1 d . . .
C62 C 0.6117(13) 0.9258(9) 0.9072(10) 0.043(4) Uani 1 1 d . . .
C63 C 0.5118(15) 0.9144(11) 0.9509(10) 0.062(5) Uani 1 1 d . . .
H10A H 0.5137 0.9124 1.0031 0.075 Uiso 1 1 calc R . .
C64 C 0.4084(16) 0.9058(12) 0.9175(13) 0.073(6) Uani 1 1 d . . .
H11A H 0.3425 0.8993 0.9475 0.087 Uiso 1 1 calc R . .
C65 C 0.4052(13) 0.9072(12) 0.8402(11) 0.065(6) Uani 1 1 d . . .
H12A H 0.3369 0.9015 0.8183 0.078 Uiso 1 1 calc R . .
C66 C 0.5048(14) 0.9171(10) 0.7941(9) 0.047(5) Uani 1 1 d . . .
C661 C 0.4929(16) 0.9196(12) 0.7109(10) 0.072(6) Uani 1 1 d . . .
H14A H 0.5658 0.9265 0.6857 0.107 Uiso 1 1 calc R . .
H14B H 0.4278 0.9626 0.6949 0.107 Uiso 1 1 calc R . .
H14C H 0.4774 0.8714 0.6987 0.107 Uiso 1 1 calc R . .
C621 C 0.7210(15) 0.9327(11) 0.9438(9) 0.063(5) Uani 1 1 d . . .
H15A H 0.7078 0.9296 0.9974 0.094 Uiso 1 1 calc R . .
H15B H 0.7384 0.9820 0.9267 0.094 Uiso 1 1 calc R . .
H15C H 0.7873 0.8908 0.9308 0.094 Uiso 1 1 calc R . .
C81 C 0.7378(12) 1.0924(10) 0.5863(9) 0.035(4) Uani 1 1 d . . .
C86 C 0.6806(14) 1.0672(12) 0.5255(10) 0.053(5) Uani 1 1 d . . .
C85 C 0.6378(15) 1.1296(14) 0.4658(10) 0.063(6) Uani 1 1 d . . .
H18A H 0.5983 1.1174 0.4263 0.075 Uiso 1 1 calc R . .
C84 C 0.6514(17) 1.2026(13) 0.4641(12) 0.065(6) Uani 1 1 d . . .
H19A H 0.6223 1.2392 0.4243 0.078 Uiso 1 1 calc R . .
C83 C 0.7092(16) 1.2239(11) 0.5219(11) 0.062(5) Uani 1 1 d . . .
H20A H 0.7201 1.2745 0.5204 0.074 Uiso 1 1 calc R . .
C82 C 0.7528(14) 1.1665(12) 0.5852(10) 0.054(5) Uani 1 1 d . . .
C821 C 0.8156(17) 1.1908(11) 0.6515(11) 0.071(6) Uani 1 1 d . . .
H22A H 0.8374 1.1470 0.6886 0.106 Uiso 1 1 calc R . .
H22B H 0.7616 1.2335 0.6742 0.106 Uiso 1 1 calc R . .
H22C H 0.8862 1.2068 0.6325 0.106 Uiso 1 1 calc R . .
C861 C 0.6676(14) 0.9866(10) 0.5251(9) 0.053(5) Uani 1 1 d . . .
H23A H 0.7020 0.9559 0.5695 0.079 Uiso 1 1 calc R . .
H23B H 0.7081 0.9641 0.4812 0.079 Uiso 1 1 calc R . .
H23C H 0.5842 0.9871 0.5245 0.079 Uiso 1 1 calc R . .
C32 C 1.1299(14) 0.8955(10) 0.6980(10) 0.054(5) Uani 1 1 d . . .
H24A H 1.1721 0.9271 0.7220 0.065 Uiso 1 1 calc R . .
H24B H 1.1858 0.8654 0.6629 0.065 Uiso 1 1 calc R . .
C23 C 1.1554(17) 0.7691(11) 0.7938(12) 0.070(6) Uani 1 1 d . . .
H25A H 1.2428 0.7500 0.7925 0.084 Uiso 1 1 calc R . .
C22 C 1.078(2) 0.7444(11) 0.8482(10) 0.066(6) Uani 1 1 d . . .
H26A H 1.1014 0.7049 0.8907 0.079 Uiso 1 1 calc R . .
C21 C 0.970(2) 0.8001(11) 0.8424(10) 0.063(6) Uani 1 1 d . . .
H27A H 0.9026 0.8013 0.8784 0.075 Uiso 1 1 calc R . .
C33 C 1.0607(14) 1.0217(10) 0.6316(10) 0.052(5) Uani 1 1 d . . .
H28A H 1.1361 1.0124 0.6042 0.079 Uiso 1 1 calc R . .
H28B H 1.0657 1.0487 0.6749 0.079 Uiso 1 1 calc R . .
H28C H 0.9992 1.0531 0.5998 0.079 Uiso 1 1 calc R . .
C31 C 1.0175(14) 0.9121(10) 0.5846(9) 0.050(5) Uani 1 1 d . . .
H29A H 0.9750 0.9530 0.5488 0.060 Uiso 1 1 calc R . .
H29B H 1.0961 0.8905 0.5626 0.060 Uiso 1 1 calc R . .
C14 C 0.9509(14) 0.8487(10) 0.5975(9) 0.043(4) Uani 1 1 d . . .
C13 C 0.9578(17) 0.7831(11) 0.5624(10) 0.060(5) Uani 1 1 d . . .
H31A H 1.0070 0.7674 0.5174 0.071 Uiso 1 1 calc R . .
C11 C 0.8001(14) 0.7997(10) 0.6470(10) 0.046(5) Uani 1 1 d . . .
H32A H 0.7204 0.7992 0.6689 0.055 Uiso 1 1 calc R . .
C12 C 0.8538(16) 0.7532(11) 0.5926(11) 0.059(5) Uani 1 1 d . . .
H33A H 0.8194 0.7160 0.5695 0.070 Uiso 1 1 calc R . .
C761 C 0.6520(14) 1.1345(11) 0.8261(11) 0.067(6) Uani 1 1 d . . .
H34A H 0.5855 1.1723 0.8455 0.101 Uiso 1 1 calc R . .
H34B H 0.6341 1.0839 0.8308 0.101 Uiso 1 1 calc R . .
H34C H 0.6667 1.1495 0.7739 0.101 Uiso 1 1 calc R . .
C24 C 1.0910(14) 0.8402(10) 0.7565(10) 0.046(5) Uani 1 1 d . . .
C5S C 0.386(2) 0.1423(16) 0.6343(18) 0.110(10) Uani 1 1 d . . .
H36A H 0.4562 0.1276 0.6055 0.132 Uiso 1 1 calc R . .
C6S C 0.394(2) 0.1313(12) 0.7111(16) 0.083(7) Uani 1 1 d . . .
H37A H 0.4682 0.1123 0.7327 0.100 Uiso 1 1 calc R . .
C1S C 0.296(2) 0.1478(12) 0.7546(13) 0.070(6) Uani 1 1 d . . .
C2S C 0.184(2) 0.1801(13) 0.7207(18) 0.100(9) Uani 1 1 d . . .
H39A H 0.1144 0.1930 0.7504 0.120 Uiso 1 1 calc R . .
C3S C 0.179(3) 0.1924(15) 0.6414(19) 0.115(10) Uani 1 1 d . . .
H40A H 0.1065 0.2137 0.6186 0.138 Uiso 1 1 calc R . .
C11S C 0.309(3) 0.1308(17) 0.8432(15) 0.147(12) Uani 1 1 d . . .
H41A H 0.3918 0.1080 0.8542 0.221 Uiso 1 1 calc R . .
H41B H 0.2619 0.0951 0.8624 0.221 Uiso 1 1 calc R . .
H41C H 0.2824 0.1789 0.8666 0.221 Uiso 1 1 calc R . .
C4S C 0.284(3) 0.1728(15) 0.5976(15) 0.103(9) Uani 1 1 d . . .
H42A H 0.2829 0.1804 0.5453 0.123 Uiso 1 1 calc R . .
C52 C 1.1304(16) 0.5332(12) 0.6958(11) 0.061(5) Uani 1 1 d . . .
C42 C 1.0175(16) 0.5294(12) 0.7439(10) 0.057(5) Uani 1 1 d . . .
C43 C 0.9950(18) 0.4577(11) 0.7685(11) 0.069(6) Uani 1 1 d . . .
H45A H 1.0483 0.4111 0.7575 0.083 Uiso 1 1 calc R . .
C44 C 0.892(2) 0.4579(13) 0.8094(15) 0.113(10) Uani 1 1 d . . .
C46 C 0.849(2) 0.5962(15) 0.7901(17) 0.129(11) Uani 1 1 d . . .
H47A H 0.7934 0.6438 0.7946 0.155 Uiso 1 1 calc R . .
C53 C 1.2199(18) 0.4659(11) 0.6796(11) 0.071(6) Uani 1 1 d . . .
H48A H 1.2092 0.4169 0.6981 0.085 Uiso 1 1 calc R . .
C54 C 1.323(2) 0.4699(13) 0.6376(14) 0.088(7) Uani 1 1 d . . .
C56 C 1.240(2) 0.6097(14) 0.6294(14) 0.117(10) Uani 1 1 d . . .
H50A H 1.2477 0.6587 0.6087 0.140 Uiso 1 1 calc R . .
C45 C 0.815(2) 0.5302(15) 0.8198(16) 0.120(10) Uani 1 1 d . . .
H51A H 0.7423 0.5337 0.8462 0.143 Uiso 1 1 calc R . .
C440 C 0.857(3) 0.3783(14) 0.839(2) 0.136(13) Uani 1 1 d . . .
C441 C 0.798(6) 0.3848(19) 0.907(3) 0.44(6) Uani 1 1 d . . .
H54A H 0.8541 0.3833 0.9455 0.665 Uiso 1 1 calc R . .
H54B H 0.7602 0.3422 0.9181 0.665 Uiso 1 1 calc R . .
H54C H 0.7385 0.4336 0.9060 0.665 Uiso 1 1 calc R . .
C55 C 1.332(2) 0.5427(15) 0.6133(15) 0.117(10) Uani 1 1 d . . .
H56A H 1.3997 0.5494 0.5854 0.141 Uiso 1 1 calc R . .
C540 C 1.4173(19) 0.3975(13) 0.6205(17) 0.088(8) Uani 1 1 d . . .
C543 C 1.432(2) 0.3320(17) 0.6807(18) 0.141(11) Uani 1 1 d . . .
H58A H 1.3595 0.3147 0.6879 0.212 Uiso 1 1 calc R . .
H58B H 1.4510 0.3495 0.7268 0.212 Uiso 1 1 calc R . .
H58C H 1.4964 0.2893 0.6664 0.212 Uiso 1 1 calc R . .
C542 C 1.385(3) 0.3728(17) 0.5490(17) 0.148(12) Uani 1 1 d . . .
H59A H 1.3084 0.3599 0.5557 0.221 Uiso 1 1 calc R . .
H59B H 1.4444 0.3278 0.5349 0.221 Uiso 1 1 calc R . .
H59C H 1.3800 0.4149 0.5100 0.221 Uiso 1 1 calc R . .
C541 C 1.537(2) 0.4189(15) 0.613(2) 0.190(18) Uani 1 1 d . . .
H60A H 1.5339 0.4602 0.5733 0.286 Uiso 1 1 calc R . .
H60B H 1.5984 0.3738 0.6008 0.286 Uiso 1 1 calc R . .
H60C H 1.5540 0.4361 0.6594 0.286 Uiso 1 1 calc R . .
C442 C 0.947(5) 0.3176(18) 0.833(4) 0.53(7) Uani 1 1 d . . .
H55A H 1.0134 0.3240 0.8593 0.801 Uiso 1 1 calc R . .
H55B H 0.9696 0.3128 0.7804 0.801 Uiso 1 1 calc R . .
H55C H 0.9236 0.2712 0.8537 0.801 Uiso 1 1 calc R . .
C443 C 0.759(6) 0.366(3) 0.792(2) 0.30(4) Uani 1 1 d . . .
H53A H 0.7454 0.3152 0.8059 0.456 Uiso 1 1 calc R . .
H53B H 0.7834 0.3698 0.7394 0.456 Uiso 1 1 calc R . .
H53C H 0.6872 0.4055 0.8000 0.456 Uiso 1 1 calc R . .

loop_
_atom_site_aniso_label
_atom_site_aniso_U_11
_atom_site_aniso_U_22
_atom_site_aniso_U_33
_atom_site_aniso_U_23
_atom_site_aniso_U_13
_atom_site_aniso_U_12
Zr 0.0261(9) 0.0564(12) 0.0327(10) -0.0040(8) 0.0022(7) -0.0121(8)
N1 0.032(8) 0.065(10) 0.045(9) -0.006(8) -0.003(7) -0.010(8)
N2 0.029(8) 0.056(10) 0.048(9) 0.000(8) -0.002(7) -0.009(7)
N3 0.024(7) 0.043(9) 0.050(9) 0.001(8) -0.005(7) -0.005(7)
N4 0.065(12) 0.055(12) 0.133(17) -0.018(11) 0.050(12) -0.011(10)
N5 0.071(12) 0.055(12) 0.088(13) 0.002(10) 0.025(10) -0.013(9)
Na 0.061(5) 0.051(5) 0.053(4) -0.004(4) -0.006(4) -0.007(4)
O6 0.011(5) 0.089(9) 0.046(7) -0.008(6) 0.010(5) -0.022(6)
O7 0.033(6) 0.049(8) 0.053(8) -0.021(6) 0.002(6) -0.009(5)
O8 0.040(7) 0.054(8) 0.032(6) 0.001(6) -0.007(5) -0.009(6)
C71 0.036(10) 0.038(11) 0.034(10) 0.004(9) 0.009(8) -0.014(9)
C72 0.033(10) 0.055(12) 0.030(10) -0.005(9) -0.002(8) -0.017(9)
C73 0.067(14) 0.068(15) 0.050(13) 0.019(11) -0.008(11) -0.025(12)
C74 0.069(14) 0.082(16) 0.041(12) -0.019(11) 0.003(11) -0.032(13)
C75 0.046(12) 0.063(14) 0.068(14) -0.023(12) 0.020(11) -0.010(10)
C76 0.041(11) 0.046(11) 0.037(11) -0.003(9) -0.002(9) -0.006(9)
C721 0.036(10) 0.081(14) 0.035(10) 0.001(10) 0.004(8) -0.004(10)
C61 0.021(9) 0.054(12) 0.053(12) 0.004(9) 0.006(9) -0.008(8)
C62 0.029(9) 0.051(12) 0.053(12) -0.014(9) 0.002(9) -0.016(8)
C63 0.035(11) 0.089(15) 0.055(13) 0.004(11) 0.009(10) -0.007(10)
C64 0.033(11) 0.098(17) 0.085(17) 0.000(14) 0.009(11) -0.017(11)
C65 0.012(9) 0.121(18) 0.060(14) -0.010(13) -0.003(9) -0.014(10)
C66 0.038(11) 0.064(13) 0.039(11) -0.015(9) -0.001(9) -0.007(9)
C661 0.048(12) 0.114(18) 0.054(13) -0.027(12) -0.008(10) -0.012(12)
C621 0.069(13) 0.095(16) 0.038(11) -0.028(11) -0.002(10) -0.038(12)
C81 0.024(9) 0.030(11) 0.050(12) -0.002(9) -0.010(8) -0.003(8)
C86 0.024(9) 0.075(15) 0.061(13) -0.017(12) 0.016(9) -0.013(10)
C85 0.038(11) 0.106(19) 0.034(12) -0.002(13) -0.010(9) 0.002(12)
C84 0.060(13) 0.058(15) 0.061(15) 0.003(12) 0.002(11) 0.010(12)
C83 0.052(12) 0.053(13) 0.065(14) -0.012(12) 0.013(11) 0.014(10)
C82 0.034(10) 0.063(15) 0.056(13) -0.009(11) 0.008(9) 0.004(10)
C821 0.071(14) 0.066(14) 0.075(15) -0.015(12) -0.014(12) -0.012(11)
C861 0.052(11) 0.078(15) 0.039(11) -0.006(10) -0.014(9) -0.032(11)
C32 0.036(10) 0.067(13) 0.063(13) -0.010(11) -0.003(9) -0.017(10)
C23 0.053(13) 0.057(14) 0.097(17) -0.003(13) -0.036(12) -0.004(11)
C22 0.094(17) 0.055(14) 0.043(12) 0.002(11) 0.010(12) -0.014(13)
C21 0.093(16) 0.044(13) 0.050(13) 0.001(11) 0.010(11) -0.019(12)
C33 0.041(10) 0.063(13) 0.055(12) 0.004(10) -0.003(9) -0.020(10)
C31 0.035(10) 0.066(13) 0.052(12) -0.013(10) 0.025(9) -0.022(9)
C14 0.038(10) 0.050(12) 0.038(11) -0.005(9) 0.007(8) -0.009(9)
C13 0.068(14) 0.054(13) 0.054(13) -0.020(11) -0.031(11) 0.004(11)
C11 0.029(9) 0.046(12) 0.068(13) -0.020(10) -0.007(9) -0.011(9)
C12 0.052(12) 0.056(13) 0.069(14) -0.011(11) -0.025(11) -0.009(11)
C761 0.028(10) 0.076(14) 0.089(15) -0.017(12) -0.001(10) 0.007(10)
C24 0.026(10) 0.059(13) 0.050(11) -0.010(10) -0.009(8) -0.003(9)
C5S 0.062(17) 0.13(2) 0.13(3) -0.02(2) -0.041(17) 0.009(16)
C6S 0.057(16) 0.075(16) 0.11(2) 0.010(15) -0.028(16) -0.003(12)
C1S 0.057(14) 0.065(15) 0.093(19) -0.019(13) -0.013(14) -0.018(12)
C2S 0.10(2) 0.068(17) 0.15(3) -0.016(18) 0.04(2) -0.050(16)
C3S 0.12(3) 0.12(2) 0.12(2) 0.05(2) -0.07(2) -0.06(2)
C11S 0.18(3) 0.19(3) 0.10(2) -0.04(2) 0.03(2) -0.10(3)
C4S 0.14(3) 0.10(2) 0.079(19) -0.007(16) 0.03(2) -0.05(2)
C52 0.049(12) 0.054(14) 0.077(15) -0.018(12) 0.008(11) -0.005(11)
C42 0.058(12) 0.046(13) 0.064(13) -0.010(11) 0.019(10) -0.011(11)
C43 0.066(14) 0.048(14) 0.088(16) -0.003(12) 0.022(12) -0.008(11)
C44 0.11(2) 0.047(15) 0.15(2) 0.008(15) 0.068(19) 0.021(14)
C46 0.084(19) 0.075(19) 0.22(3) -0.03(2) 0.06(2) -0.014(15)
C53 0.078(15) 0.050(13) 0.082(16) -0.018(12) 0.022(13) -0.011(12)
C54 0.092(18) 0.061(16) 0.12(2) -0.016(14) 0.036(15) -0.032(14)
C56 0.11(2) 0.080(18) 0.14(2) 0.022(17) 0.062(19) -0.011(16)
C45 0.078(17) 0.075(19) 0.20(3) 0.000(19) 0.051(18) -0.026(16)
C440 0.15(3) 0.053(18) 0.21(4) -0.03(2) 0.11(3) -0.048(18)
C441 0.81(13) 0.11(3) 0.40(7) -0.10(4) 0.52(9) -0.19(5)
C55 0.11(2) 0.070(18) 0.17(3) -0.026(18) 0.090(19) -0.028(16)
C540 0.064(15) 0.049(15) 0.14(2) -0.015(16) 0.043(16) 0.005(12)
C543 0.075(18) 0.12(2) 0.21(4) -0.03(3) 0.00(2) 0.008(17)
C542 0.15(3) 0.13(3) 0.14(3) -0.05(2) 0.05(2) 0.01(2)
C541 0.047(16) 0.10(2) 0.40(6) 0.00(3) 0.06(2) 0.008(15)
C442 0.35(7) 0.04(2) 1.07(17) 0.11(4) 0.51(10) 0.04(3)
C443 0.55(10) 0.31(7) 0.16(4) 0.00(4) -0.04(5) -0.31(8)

loop_
_geom_bond_atom_site_label_1
_geom_bond_atom_site_label_2
_geom_bond_distance
_geom_bond_site_symmetry_2
_geom_bond_publ_flag
Zr O6 1.945(9) . ?
Zr O7 1.983(11) . ?
Zr O8 2.005(11) . ?
Zr N2 2.211(13) . ?
Zr N1 2.291(14) . ?
Zr N3 2.468(12) . ?
N1 C11 1.366(19) . ?
N1 C14 1.421(18) . ?
N1 Na 2.862(15) . ?
N2 C24 1.378(18) . ?
N2 C21 1.43(2) . ?
N2 Na 2.893(14) . ?
N3 C33 1.450(18) . ?
N3 C32 1.460(19) . ?
N3 C31 1.504(19) . ?
N4 C46 1.28(2) . ?
N4 C42 1.32(2) . ?
N4 Na 2.397(17) . ?
N5 C56 1.32(2) . ?
N5 C52 1.36(2) . ?
N5 Na 2.374(17) . ?
Na C11 2.689(17) . ?
Na C23 2.709(19) . ?
Na C12 2.741(18) . ?
Na C22 2.74(2) . ?
Na C24 2.795(18) . ?
Na C13 2.820(19) . ?
Na C21 2.826(19) . ?
Na C14 2.894(17) . ?
O6 C61 1.357(16) . ?
O7 C71 1.315(17) . ?
O8 C81 1.335(17) . ?
C71 C72 1.42(2) . ?
C71 C76 1.42(2) . ?
C72 C73 1.39(2) . ?
C72 C721 1.49(2) . ?
C73 C74 1.41(2) . ?
C74 C75 1.36(2) . ?
C75 C76 1.38(2) . ?
C76 C761 1.53(2) . ?
C61 C66 1.35(2) . ?
C61 C62 1.46(2) . ?
C62 C63 1.40(2) . ?
C62 C621 1.49(2) . ?
C63 C64 1.41(2) . ?
C64 C65 1.38(2) . ?
C65 C66 1.41(2) . ?
C66 C661 1.49(2) . ?
C81 C82 1.36(2) . ?
C81 C86 1.46(2) . ?
C86 C85 1.47(2) . ?
C86 C861 1.47(2) . ?
C85 C84 1.34(2) . ?
C84 C83 1.39(3) . ?
C83 C82 1.46(2) . ?
C82 C821 1.57(2) . ?
C32 C24 1.49(2) . ?
C23 C22 1.39(2) . ?
C23 C24 1.42(2) . ?
C22 C21 1.38(2) . ?
C31 C14 1.50(2) . ?
C14 C13 1.36(2) . ?
C13 C12 1.48(2) . ?
C11 C12 1.36(2) . ?
C5S C4S 1.35(3) . ?
C5S C6S 1.37(3) . ?
C6S C1S 1.32(3) . ?
C1S C2S 1.42(3) . ?
C1S C11S 1.59(3) . ?
C2S C3S 1.41(3) . ?
C3S C4S 1.39(3) . ?
C52 C53 1.41(2) . ?
C52 C42 1.53(2) . ?
C42 C43 1.38(2) . ?
C43 C44 1.36(2) . ?
C44 C45 1.39(3) . ?
C44 C440 1.59(3) . ?
C46 C45 1.37(3) . ?
C53 C54 1.38(2) . ?
C54 C55 1.34(3) . ?
C54 C540 1.51(3) . ?
C56 C55 1.42(3) . ?
C440 C442 1.30(4) . ?
C440 C441 1.37(4) . ?
C440 C443 1.51(5) . ?
C540 C543 1.48(3) . ?
C540 C542 1.49(3) . ?
C540 C541 1.51(3) . ?
